data_1536806
loop_
_publ_author_name
'Koeferstein, R.'
'Robl, C.'

_publ_section_title
;
 Ba C4 O4 - ein kristallwasserfreies Erdalkaliquadratat mit
 dreidimensionaler Gerueststruktur und schichtartiger Trennung von
 Kationen und Anionen
;
_journal_name_full 'Zeitschrift fuer Anorganische und Allgemeine Chemie'
_journal_page_first 371
_journal_page_last 373
_journal_volume 629
_journal_year 2003
_chemical_formula_sum 'C4 Ba O4'
_chemical_name_systematic 'Ba (C4 O4)'
_space_group_IT_number 140
_symmetry_space_group_name_Hall '-I 4 2c'
_symmetry_space_group_name_H-M 'I 4/m c m'
_cell_angle_alpha 90
_cell_angle_beta 90
_cell_angle_gamma 90
_cell_formula_units_Z 4
_cell_length_a 6.3595
_cell_length_b 6.3595
_cell_length_c 12.4077
_cell_volume 501.808
_citation_journal_id_ASTM ZAACAB
_cod_data_source_file Koeferstein_ZAACAB_2003_859.cif
_cod_data_source_block C4Ba1O4
_cod_original_cell_volume 501.8076
_cod_original_formula_sum 'C4 Ba1 O4'
_cod_database_code 1536806

loop_
_symmetry_equiv_pos_as_xyz
x,y,z
-y,x,z
-x,-y,z
y,-x,z
x,-y,-z+1/2
y,x,-z+1/2
-x,y,-z+1/2
-y,-x,-z+1/2
-x,-y,-z
y,-x,-z
x,y,-z
-y,x,-z
-x,y,z-1/2
-y,-x,z-1/2
x,-y,z-1/2
y,x,z-1/2
x+1/2,y+1/2,z+1/2
-y+1/2,x+1/2,z+1/2
-x+1/2,-y+1/2,z+1/2
y+1/2,-x+1/2,z+1/2
x+1/2,-y+1/2,-z+1
y+1/2,x+1/2,-z+1
-x+1/2,y+1/2,-z+1
-y+1/2,-x+1/2,-z+1
-x+1/2,-y+1/2,-z+1/2
y+1/2,-x+1/2,-z+1/2
x+1/2,y+1/2,-z+1/2
-y+1/2,x+1/2,-z+1/2
-x+1/2,y+1/2,z
-y+1/2,-x+1/2,z
x+1/2,-y+1/2,z
y+1/2,x+1/2,z

loop_
_atom_site_label
_atom_site_type_symbol
_atom_site_fract_x
_atom_site_fract_y
_atom_site_fract_z
_atom_site_occupancy
_atom_site_U_iso_or_equiv
Ba1 Ba 0 0 0.25 1 0.0
O1 O 0.1791 0.3209 0.1315 1 0.0
C1 C 0.0815 0.4185 0.0587 1 0.0
